data_1544539
loop_
_publ_author_name
'Soll, Matan'
'Sudhakar, Kolanu'
'Fridman, Natalia'
'M\"uller, Alexander'
'R\"oder, Beate'
'Gross, Zeev'

_publ_section_title
;
 One-Pot Conversion of Fluorophores to Phosphorophores.
;
_journal_issue 22
_journal_name_full 'Organic letters'
_journal_page_first 5840
_journal_page_last 5843
_journal_paper_doi 10.1021/acs.orglett.6b02877
_journal_volume 18
_journal_year 2016
_chemical_formula_moiety 'C37 H4 Cu F15 I4 N4, C Cl2 H2'
_chemical_formula_sum 'C38 H6 Cl2 Cu F15 I4 N4'
_chemical_formula_weight 1445.51
_chemical_name_common 'Gross84 (Sudhakar)'
_chemical_name_systematic
; 
 ? 
;
_space_group_IT_number 14
_symmetry_cell_setting monoclinic
_symmetry_space_group_name_Hall '-P 2ybc'
_symmetry_space_group_name_H-M 'P 1 21/c 1'
_atom_sites_solution_hydrogens geom
_atom_sites_solution_primary direct
_atom_sites_solution_secondary difmap
_audit_creation_method SHELXL-97
_cell_angle_alpha 90.00
_cell_angle_beta 111.4990(11)
_cell_angle_gamma 90.00
_cell_formula_units_Z 4
_cell_length_a 20.0190(4)
_cell_length_b 13.8650(3)
_cell_length_c 15.7270(6)
_cell_measurement_reflns_used 6185
_cell_measurement_temperature 200(2)
_cell_measurement_theta_max 24.14
_cell_measurement_theta_min 1.42
_cell_volume 4061.5(2)
_computing_cell_refinement 'DENZO HKL2000 (Otwinowski & Minor 1997)'
_computing_data_collection 'Collect (Nonius, 2006)'
_computing_data_reduction 'DENZO HKL2000 (Otwinowski & Minor 1997)'
_computing_molecular_graphics 'Mercury 3.7'
_computing_structure_refinement 'SHELXL-97 (Sheldrick, 1997)'
_computing_structure_solution 'SHELXS-97 (Sheldrick, 1990)'
_diffrn_ambient_temperature 200(2)
_diffrn_detector_area_resol_mean 95
_diffrn_measured_fraction_theta_full 0.988
_diffrn_measured_fraction_theta_max 0.988
_diffrn_measurement_device_type 'Nonius KappaCCD'
_diffrn_measurement_method 'phi- and omega-scans'
_diffrn_radiation_monochromator graphite
_diffrn_radiation_source 'fine-focus sealed tube'
_diffrn_radiation_type MoK\a
_diffrn_radiation_wavelength 0.71073
_diffrn_reflns_av_R_equivalents 0.0650
_diffrn_reflns_av_sigmaI/netI 0.0307
_diffrn_reflns_limit_h_max 20
_diffrn_reflns_limit_h_min -22
_diffrn_reflns_limit_k_max 0
_diffrn_reflns_limit_k_min -15
_diffrn_reflns_limit_l_max 17
_diffrn_reflns_limit_l_min 0
_diffrn_reflns_number 5954
_diffrn_reflns_theta_full 24.14
_diffrn_reflns_theta_max 24.14
_diffrn_reflns_theta_min 1.83
_diffrn_standards_decay_% none
_diffrn_standards_interval_count none
_diffrn_standards_interval_time none
_diffrn_standards_number none
_exptl_absorpt_coefficient_mu 3.816
_exptl_absorpt_correction_T_max 0.5983
_exptl_absorpt_correction_T_min 0.3657
_exptl_absorpt_correction_type multi-scan
_exptl_absorpt_process_details
; 
'HKL Denzo and Scalepack (Otwinowski & Minor 1997)'  
;
_exptl_crystal_colour 'dark violet'
_exptl_crystal_density_diffrn 2.364
_exptl_crystal_density_method 'not measured'
_exptl_crystal_description prism
_exptl_crystal_F_000 2688
_exptl_crystal_size_max 0.33
_exptl_crystal_size_mid 0.21
_exptl_crystal_size_min 0.15
_refine_diff_density_max 1.216
_refine_diff_density_min -0.911
_refine_diff_density_rms 0.111
_refine_ls_extinction_method none
_refine_ls_goodness_of_fit_ref 1.085
_refine_ls_hydrogen_treatment constr
_refine_ls_matrix_type full
_refine_ls_number_parameters 577
_refine_ls_number_reflns 5954
_refine_ls_number_restraints 0
_refine_ls_restrained_S_all 1.085
_refine_ls_R_factor_all 0.0485
_refine_ls_R_factor_gt 0.0405
_refine_ls_shift/su_max 0.005
_refine_ls_shift/su_mean 0.007
_refine_ls_structure_factor_coef Fsqd
_refine_ls_weighting_details 'calc w=1/[\s^2^(Fo^2^)+(0.0460P)^2^+19.9777P] where P=(Fo^2^+2Fc^2^)/3'
_refine_ls_weighting_scheme calc
_refine_ls_wR_factor_gt 0.1017
_refine_ls_wR_factor_ref 0.1055
_reflns_number_gt 5189
_reflns_number_total 5954
_reflns_threshold_expression >2sigma(I)
_cod_data_source_file ol6b02877_si_003.cif
_cod_data_source_block Gross84
_cod_depositor_comments
;Adding full bibliography for 1544537--1544539.cif.

 Adding full bibliography for 1544537--1544539.cif.
;
_cod_original_sg_symbol_H-M 'P 21/c'
_cod_database_code 1544539

loop_
_symmetry_equiv_pos_as_xyz
'x, y, z'
'-x, y+1/2, -z+1/2'
'-x, -y, -z'
'x, -y-1/2, z-1/2'

loop_
_atom_site_label
_atom_site_type_symbol
_atom_site_fract_x
_atom_site_fract_y
_atom_site_fract_z
_atom_site_U_iso_or_equiv
_atom_site_adp_type
_atom_site_occupancy
_atom_site_symmetry_multiplicity
_atom_site_calc_flag
_atom_site_refinement_flags
I1 I 0.25029(3) 0.39914(4) 1.22446(4) 0.05331(16) Uani 1 1 d .
I2 I 0.05998(3) 0.42168(4) 1.07713(4) 0.05822(17) Uani 1 1 d .
I3 I -0.10110(2) 0.24951(4) 0.99041(3) 0.04848(15) Uani 1 1 d .
I4 I -0.17219(2) 0.05955(4) 0.81455(3) 0.04582(15) Uani 1 1 d .
Cu1 Cu 0.15248(4) 0.06318(6) 0.95979(5) 0.0347(2) Uani 1 1 d .
F1 F -0.0882(2) 0.0981(3) 0.6499(3) 0.0532(11) Uani 1 1 d .
F2 F -0.2045(3) 0.0313(4) 0.5151(3) 0.0726(14) Uani 1 1 d .
F3 F -0.2484(2) -0.1543(5) 0.5198(3) 0.0822(17) Uani 1 1 d .
F4 F -0.1687(3) -0.2745(4) 0.6544(4) 0.0738(14) Uani 1 1 d .
F5 F -0.0482(2) -0.2099(3) 0.7870(3) 0.0594(11) Uani 1 1 d .
F6 F 0.2379(2) -0.2951(3) 0.9144(3) 0.0601(11) Uani 1 1 d .
F7 F 0.3255(3) -0.4231(4) 0.8833(4) 0.0855(17) Uani 1 1 d .
F8 F 0.4401(3) -0.3637(5) 0.8456(4) 0.097(2) Uani 1 1 d .
F9 F 0.4664(3) -0.1718(5) 0.8382(4) 0.0846(17) Uani 1 1 d .
F10 F 0.3777(2) -0.0423(4) 0.8670(3) 0.0636(12) Uani 1 1 d .
F11 F 0.2981(3) 0.1137(4) 1.3170(3) 0.0649(13) Uani 1 1 d .
F12 F 0.3999(3) 0.1883(5) 1.4680(3) 0.095(2) Uani 1 1 d .
F13 F 0.4953(3) 0.3190(5) 1.4503(3) 0.0889(18) Uani 1 1 d .
F14 F 0.4920(3) 0.3692(5) 1.2839(3) 0.0878(18) Uani 1 1 d .
F15 F 0.3934(2) 0.2907(4) 1.1330(3) 0.0664(13) Uani 1 1 d .
N1 N 0.1322(3) -0.0403(4) 0.8763(3) 0.0344(12) Uani 1 1 d .
N2 N 0.2542(3) 0.0453(4) 1.0098(4) 0.0375(13) Uani 1 1 d .
N3 N 0.1581(3) 0.1575(4) 1.0494(4) 0.0355(12) Uani 1 1 d .
N4 N 0.0555(3) 0.1077(4) 0.9089(4) 0.0357(12) Uani 1 1 d .
C1 C 0.0016(3) -0.0155(5) 0.7970(4) 0.0350(15) Uani 1 1 d .
C2 C 0.0677(3) -0.0578(5) 0.8051(4) 0.0352(15) Uani 1 1 d .
C3 C 0.0801(3) -0.1232(5) 0.7423(5) 0.0389(16) Uani 1 1 d .
H3 H 0.0446 -0.1476 0.6881 0.047 Uiso 1 1 calc R
C4 C 0.1510(4) -0.1445(5) 0.7730(5) 0.0437(17) Uani 1 1 d .
H4 H 0.1741 -0.1861 0.7444 0.052 Uiso 1 1 calc R
C5 C 0.1849(4) -0.0924(5) 0.8571(4) 0.0362(15) Uani 1 1 d .
C6 C 0.2565(4) -0.0926(5) 0.9132(5) 0.0383(15) Uani 1 1 d .
C7 C 0.2877(4) -0.0324(5) 0.9890(5) 0.0424(17) Uani 1 1 d .
C8 C 0.3581(4) -0.0415(6) 1.0584(5) 0.0509(19) Uani 1 1 d .
H8 H 0.3931 -0.0884 1.0597 0.061 Uiso 1 1 calc R
C9 C 0.3659(4) 0.0276(6) 1.1207(5) 0.0501(19) Uani 1 1 d .
H9 H 0.4072 0.0387 1.1741 0.060 Uiso 1 1 calc R
C10 C 0.2999(4) 0.0823(5) 1.0919(5) 0.0419(16) Uani 1 1 d .
C11 C 0.2851(3) 0.1607(5) 1.1378(5) 0.0383(15) Uani 1 1 d .
C12 C 0.2164(3) 0.2028(5) 1.1133(4) 0.0357(15) Uani 1 1 d .
C13 C 0.1917(3) 0.2913(5) 1.1379(4) 0.0391(15) Uani 1 1 d .
C14 C 0.1194(4) 0.3001(5) 1.0859(5) 0.0402(16) Uani 1 1 d .
C15 C 0.0986(4) 0.2152(5) 1.0302(4) 0.0380(15) Uani 1 1 d .
C16 C 0.0365(3) 0.1729(5) 0.9607(4) 0.0354(15) Uani 1 1 d .
C17 C -0.0392(3) 0.1708(5) 0.9348(4) 0.0381(15) Uani 1 1 d .
C18 C -0.0660(3) 0.1026(5) 0.8679(4) 0.0354(15) Uani 1 1 d .
C19 C -0.0051(3) 0.0596(5) 0.8525(4) 0.0364(15) Uani 1 1 d .
C20 C -0.0634(3) -0.0536(5) 0.7225(4) 0.0379(15) Uani 1 1 d .
C21 C -0.1058(4) 0.0052(5) 0.6516(5) 0.0421(17) Uani 1 1 d .
C22 C -0.1658(4) -0.0273(7) 0.5829(5) 0.054(2) Uani 1 1 d .
C23 C -0.1868(4) -0.1221(7) 0.5845(5) 0.058(2) Uani 1 1 d .
C24 C -0.1472(4) -0.1823(6) 0.6530(5) 0.052(2) Uani 1 1 d .
C25 C -0.0857(4) -0.1492(6) 0.7201(5) 0.0453(17) Uani 1 1 d .
C26 C 0.3046(3) -0.1641(5) 0.8923(4) 0.0400(16) Uani 1 1 d .
C27 C 0.2933(4) -0.2632(6) 0.8941(5) 0.0489(18) Uani 1 1 d .
C28 C 0.3376(5) -0.3286(6) 0.8787(6) 0.061(2) Uani 1 1 d .
C29 C 0.3957(5) -0.2996(7) 0.8607(6) 0.064(2) Uani 1 1 d .
C30 C 0.4106(4) -0.2011(7) 0.8568(5) 0.059(2) Uani 1 1 d .
C31 C 0.3640(4) -0.1354(6) 0.8726(5) 0.0506(19) Uani 1 1 d .
C32 C 0.3443(4) 0.1985(5) 1.2213(5) 0.0411(16) Uani 1 1 d .
C33 C 0.3470(4) 0.1754(6) 1.3080(5) 0.0486(18) Uani 1 1 d .
C34 C 0.3979(4) 0.2142(7) 1.3842(5) 0.062(2) Uani 1 1 d .
C35 C 0.4457(4) 0.2795(7) 1.3752(5) 0.060(2) Uani 1 1 d .
C36 C 0.4458(4) 0.3028(7) 1.2920(5) 0.057(2) Uani 1 1 d .
C37 C 0.3951(4) 0.2626(6) 1.2152(5) 0.0466(18) Uani 1 1 d .
Cl1 Cl 0.3480(3) -0.3288(4) 1.1253(2) 0.168(2) Uani 1 1 d .
Cl2 Cl 0.4596(2) -0.4410(3) 1.0991(4) 0.1505(17) Uani 1 1 d .
C38 C 0.3809(7) -0.4400(12) 1.1231(10) 0.131(6) Uani 1 1 d .
H38A H 0.3439 -0.4789 1.0763 0.157 Uiso 1 1 calc R
H38B H 0.3906 -0.4712 1.1831 0.157 Uiso 1 1 calc R

loop_
_atom_site_aniso_label
_atom_site_aniso_U_11
_atom_site_aniso_U_22
_atom_site_aniso_U_33
_atom_site_aniso_U_23
_atom_site_aniso_U_13
_atom_site_aniso_U_12
I1 0.0500(3) 0.0491(3) 0.0570(3) -0.0161(2) 0.0151(2) -0.0096(2)
I2 0.0480(3) 0.0446(3) 0.0834(4) -0.0083(3) 0.0258(3) 0.0065(2)
I3 0.0387(3) 0.0578(3) 0.0511(3) -0.0062(2) 0.0189(2) 0.0052(2)
I4 0.0305(3) 0.0577(3) 0.0473(3) -0.0020(2) 0.0120(2) -0.0043(2)
Cu1 0.0274(4) 0.0376(4) 0.0350(4) -0.0036(3) 0.0067(3) 0.0021(3)
F1 0.049(2) 0.056(3) 0.050(2) 0.014(2) 0.013(2) 0.004(2)
F2 0.054(3) 0.105(4) 0.045(3) 0.003(3) 0.001(2) 0.023(3)
F3 0.040(3) 0.137(5) 0.062(3) -0.050(3) 0.010(2) -0.022(3)
F4 0.074(3) 0.066(3) 0.090(4) -0.032(3) 0.039(3) -0.033(3)
F5 0.068(3) 0.044(2) 0.062(3) 0.003(2) 0.020(2) -0.003(2)
F6 0.054(3) 0.053(3) 0.067(3) 0.005(2) 0.015(2) 0.002(2)
F7 0.083(4) 0.052(3) 0.097(4) -0.014(3) 0.005(3) 0.018(3)
F8 0.082(4) 0.108(5) 0.099(4) -0.023(4) 0.028(3) 0.048(3)
F9 0.051(3) 0.133(5) 0.077(3) 0.004(3) 0.032(3) 0.023(3)
F10 0.054(3) 0.067(3) 0.070(3) 0.009(2) 0.023(2) -0.001(2)
F11 0.066(3) 0.075(3) 0.051(3) 0.006(2) 0.018(2) -0.025(3)
F12 0.089(4) 0.150(6) 0.038(3) 0.001(3) 0.014(3) -0.037(4)
F13 0.065(3) 0.137(5) 0.049(3) -0.022(3) 0.002(2) -0.042(3)
F14 0.065(3) 0.129(5) 0.065(3) -0.014(3) 0.019(3) -0.053(3)
F15 0.055(3) 0.101(4) 0.039(2) 0.000(2) 0.013(2) -0.026(3)
N1 0.030(3) 0.036(3) 0.035(3) 0.000(2) 0.008(2) 0.000(2)
N2 0.028(3) 0.044(3) 0.036(3) -0.001(3) 0.007(2) 0.003(2)
N3 0.028(3) 0.040(3) 0.035(3) -0.007(2) 0.007(2) 0.000(2)
N4 0.026(3) 0.041(3) 0.035(3) -0.001(2) 0.005(2) 0.005(2)
C1 0.032(4) 0.035(4) 0.037(4) 0.000(3) 0.011(3) -0.003(3)
C2 0.033(4) 0.038(4) 0.032(3) 0.001(3) 0.009(3) 0.000(3)
C3 0.029(4) 0.044(4) 0.036(4) -0.008(3) 0.004(3) -0.004(3)
C4 0.043(4) 0.042(4) 0.045(4) -0.008(3) 0.016(3) 0.003(3)
C5 0.036(4) 0.035(4) 0.034(3) 0.001(3) 0.010(3) 0.006(3)
C6 0.035(4) 0.036(4) 0.045(4) 0.001(3) 0.016(3) 0.005(3)
C7 0.035(4) 0.048(4) 0.043(4) -0.001(3) 0.012(3) 0.010(3)
C8 0.034(4) 0.063(5) 0.047(4) -0.010(4) 0.004(3) 0.016(4)
C9 0.031(4) 0.063(5) 0.046(4) -0.004(4) 0.002(3) 0.010(3)
C10 0.029(4) 0.053(4) 0.037(4) -0.001(3) 0.004(3) 0.000(3)
C11 0.032(4) 0.040(4) 0.039(4) 0.002(3) 0.009(3) 0.002(3)
C12 0.026(3) 0.044(4) 0.034(3) -0.003(3) 0.007(3) -0.002(3)
C13 0.033(4) 0.046(4) 0.033(3) -0.003(3) 0.006(3) -0.007(3)
C14 0.045(4) 0.038(4) 0.043(4) -0.003(3) 0.022(3) 0.000(3)
C15 0.037(4) 0.040(4) 0.039(4) 0.002(3) 0.017(3) 0.003(3)
C16 0.033(4) 0.037(4) 0.034(3) 0.000(3) 0.010(3) 0.003(3)
C17 0.034(4) 0.042(4) 0.038(4) 0.004(3) 0.012(3) 0.011(3)
C18 0.029(3) 0.041(4) 0.034(3) 0.007(3) 0.009(3) 0.002(3)
C19 0.030(3) 0.042(4) 0.035(3) 0.007(3) 0.009(3) 0.003(3)
C20 0.031(3) 0.045(4) 0.037(4) -0.004(3) 0.011(3) -0.004(3)
C21 0.034(4) 0.055(5) 0.039(4) -0.001(3) 0.014(3) 0.003(3)
C22 0.037(4) 0.083(6) 0.033(4) -0.007(4) 0.003(3) 0.010(4)
C23 0.038(4) 0.091(7) 0.041(4) -0.028(4) 0.011(4) -0.014(4)
C24 0.049(5) 0.059(5) 0.055(5) -0.024(4) 0.026(4) -0.013(4)
C25 0.038(4) 0.056(5) 0.042(4) -0.008(4) 0.013(3) -0.002(3)
C26 0.032(4) 0.048(4) 0.036(4) -0.002(3) 0.009(3) 0.010(3)
C27 0.042(4) 0.056(5) 0.043(4) 0.002(4) 0.008(3) 0.010(4)
C28 0.056(5) 0.049(5) 0.064(5) -0.015(4) 0.007(4) 0.014(4)
C29 0.055(5) 0.075(6) 0.055(5) -0.013(4) 0.011(4) 0.028(5)
C30 0.024(4) 0.099(7) 0.050(5) 0.001(4) 0.010(3) 0.016(4)
C31 0.048(4) 0.065(5) 0.034(4) 0.000(4) 0.010(3) 0.012(4)
C32 0.033(4) 0.048(4) 0.038(4) -0.005(3) 0.008(3) -0.001(3)
C33 0.046(4) 0.056(5) 0.038(4) -0.004(3) 0.009(3) -0.011(4)
C34 0.046(5) 0.100(7) 0.038(4) 0.001(4) 0.014(4) -0.009(5)
C35 0.049(5) 0.088(6) 0.035(4) -0.014(4) 0.004(4) -0.020(4)
C36 0.044(4) 0.077(6) 0.048(5) -0.009(4) 0.013(4) -0.023(4)
C37 0.039(4) 0.064(5) 0.034(4) -0.005(3) 0.011(3) -0.013(4)
Cl1 0.176(4) 0.221(5) 0.067(2) -0.008(3) -0.002(2) 0.063(4)
Cl2 0.092(2) 0.141(3) 0.201(5) 0.030(3) 0.033(3) 0.000(2)
C38 0.098(10) 0.158(15) 0.116(11) 0.006(10) 0.015(8) -0.051(10)

loop_
_atom_type_symbol
_atom_type_description
_atom_type_scat_dispersion_real
_atom_type_scat_dispersion_imag
_atom_type_scat_source
I I -0.4742 1.8119 'International Tables Vol C Tables 4.2.6.8 and 6.1.1.4'
Cu Cu 0.3201 1.2651 'International Tables Vol C Tables 4.2.6.8 and 6.1.1.4'
N N 0.0061 0.0033 'International Tables Vol C Tables 4.2.6.8 and 6.1.1.4'
C C 0.0033 0.0016 'International Tables Vol C Tables 4.2.6.8 and 6.1.1.4'
F F 0.0171 0.0103 'International Tables Vol C Tables 4.2.6.8 and 6.1.1.4'
H H 0.0000 0.0000 'International Tables Vol C Tables 4.2.6.8 and 6.1.1.4'
Cl Cl 0.1484 0.1585 'International Tables Vol C Tables 4.2.6.8 and 6.1.1.4'

loop_
_geom_angle_atom_site_label_1
_geom_angle_atom_site_label_2
_geom_angle_atom_site_label_3
_geom_angle
N1 Cu1 N3 169.0(2)
N1 Cu1 N4 91.6(2)
N3 Cu1 N4 82.1(2)
N1 Cu1 N2 96.5(2)
N3 Cu1 N2 91.1(2)
N4 Cu1 N2 168.5(2)
C2 N1 C5 106.7(5)
C2 N1 Cu1 126.5(4)
C5 N1 Cu1 123.8(4)
C7 N2 C10 107.5(5)
C7 N2 Cu1 123.0(5)
C10 N2 Cu1 125.3(4)
C15 N3 C12 109.2(5)
C15 N3 Cu1 115.3(4)
C12 N3 Cu1 131.3(4)
C16 N4 C19 109.4(5)
C16 N4 Cu1 115.3(4)
C19 N4 Cu1 129.1(4)
C19 C1 C2 123.8(6)
C19 C1 C20 119.9(6)
C2 C1 C20 116.3(6)
N1 C2 C1 124.4(6)
N1 C2 C3 108.9(6)
C1 C2 C3 126.7(6)
C4 C3 C2 108.4(6)
C4 C3 H3 125.8
C2 C3 H3 125.8
C3 C4 C5 107.4(6)
C3 C4 H4 126.3
C5 C4 H4 126.3
C6 C5 N1 123.3(6)
C6 C5 C4 128.1(6)
N1 C5 C4 108.6(6)
C5 C6 C7 125.4(6)
C5 C6 C26 117.4(6)
C7 C6 C26 117.2(6)
N2 C7 C6 124.5(6)
N2 C7 C8 108.5(6)
C6 C7 C8 127.0(6)
C9 C8 C7 108.2(6)
C9 C8 H8 125.9
C7 C8 H8 125.9
C8 C9 C10 107.3(6)
C8 C9 H9 126.3
C10 C9 H9 126.3
N2 C10 C11 125.5(6)
N2 C10 C9 108.4(6)
C11 C10 C9 126.1(6)
C10 C11 C12 123.4(6)
C10 C11 C32 118.4(6)
C12 C11 C32 118.1(6)
N3 C12 C11 119.3(6)
N3 C12 C13 107.7(5)
C11 C12 C13 132.9(6)
C14 C13 C12 107.9(6)
C14 C13 I1 122.8(5)
C12 C13 I1 129.0(5)
C13 C14 C15 107.2(6)
C13 C14 I2 124.9(5)
C15 C14 I2 127.2(5)
N3 C15 C14 107.9(6)
N3 C15 C16 111.5(6)
C14 C15 C16 140.5(6)
N4 C16 C17 108.5(6)
N4 C16 C15 111.8(5)
C17 C16 C15 139.3(6)
C18 C17 C16 108.1(6)
C18 C17 I3 124.3(5)
C16 C17 I3 127.6(5)
C17 C18 C19 107.2(6)
C17 C18 I4 124.4(5)
C19 C18 I4 127.9(5)
N4 C19 C1 119.9(6)
N4 C19 C18 106.7(6)
C1 C19 C18 133.4(6)
C21 C20 C25 116.2(6)
C21 C20 C1 121.4(6)
C25 C20 C1 122.4(6)
F1 C21 C22 117.6(7)
F1 C21 C20 119.6(6)
C22 C21 C20 122.8(7)
F2 C22 C21 120.9(8)
F2 C22 C23 120.1(7)
C21 C22 C23 119.0(7)
F3 C23 C24 119.9(8)
F3 C23 C22 119.9(8)
C24 C23 C22 120.2(7)
F4 C24 C23 119.7(7)
F4 C24 C25 120.3(8)
C23 C24 C25 120.0(8)
F5 C25 C24 118.6(7)
F5 C25 C20 119.6(6)
C24 C25 C20 121.7(7)
C31 C26 C27 116.3(6)
C31 C26 C6 122.0(7)
C27 C26 C6 121.7(6)
F6 C27 C28 118.5(8)
F6 C27 C26 119.1(6)
C28 C27 C26 122.4(8)
F7 C28 C27 120.3(9)
F7 C28 C29 119.2(8)
C27 C28 C29 120.6(8)
F8 C29 C28 121.1(9)
F8 C29 C30 118.3(9)
C28 C29 C30 120.6(7)
F9 C30 C31 121.1(9)
F9 C30 C29 121.3(8)
C31 C30 C29 117.6(8)
F10 C31 C30 117.1(7)
F10 C31 C26 120.4(7)
C30 C31 C26 122.5(8)
C37 C32 C33 117.0(6)
C37 C32 C11 121.9(6)
C33 C32 C11 121.0(6)
F11 C33 C34 119.6(7)
F11 C33 C32 118.9(6)
C34 C33 C32 121.5(7)
F12 C34 C35 120.5(7)
F12 C34 C33 119.8(8)
C35 C34 C33 119.7(7)
C36 C35 F13 119.4(7)
C36 C35 C34 120.8(7)
F13 C35 C34 119.8(7)
F14 C36 C35 120.1(7)
F14 C36 C37 120.4(7)
C35 C36 C37 119.4(7)
F15 C37 C32 119.8(6)
F15 C37 C36 118.5(7)
C32 C37 C36 121.6(7)
Cl1 C38 Cl2 113.7(8)
Cl1 C38 H38A 108.8
Cl2 C38 H38A 108.8
Cl1 C38 H38B 108.8
Cl2 C38 H38B 108.8
H38A C38 H38B 107.7

loop_
_geom_bond_atom_site_label_1
_geom_bond_atom_site_label_2
_geom_bond_distance
I1 C13 2.072(7)
I2 C14 2.039(7)
I3 C17 2.070(6)
I4 C18 2.067(6)
Cu1 N1 1.886(5)
Cu1 N3 1.896(5)
Cu1 N4 1.910(5)
Cu1 N2 1.911(5)
F1 C21 1.338(8)
F2 C22 1.339(9)
F3 C23 1.354(9)
F4 C24 1.351(9)
F5 C25 1.341(9)
F6 C27 1.336(9)
F7 C28 1.340(10)
F8 C29 1.338(9)
F9 C30 1.318(9)
F10 C31 1.330(10)
F11 C33 1.347(9)
F12 C34 1.351(9)
F13 C35 1.350(9)
F14 C36 1.343(9)
F15 C37 1.338(8)
N1 C2 1.386(8)
N1 C5 1.400(8)
N2 C7 1.371(9)
N2 C10 1.379(9)
N3 C15 1.374(8)
N3 C12 1.381(8)
N4 C16 1.361(8)
N4 C19 1.383(8)
C1 C19 1.396(9)
C1 C2 1.411(9)
C1 C20 1.493(9)
C2 C3 1.427(9)
C3 C4 1.354(10)
C3 H3 0.9500
C4 C5 1.439(10)
C4 H4 0.9500
C5 C6 1.380(9)
C6 C7 1.399(10)
C6 C26 1.501(9)
C7 C8 1.438(10)
C8 C9 1.339(11)
C8 H8 0.9500
C9 C10 1.445(10)
C9 H9 0.9500
C10 C11 1.396(10)
C11 C12 1.412(9)
C11 C32 1.504(9)
C12 C13 1.427(10)
C13 C14 1.383(10)
C14 C15 1.435(10)
C15 C16 1.444(9)
C16 C17 1.420(9)
C17 C18 1.369(10)
C18 C19 1.455(9)
C20 C21 1.390(10)
C20 C25 1.395(10)
C21 C22 1.366(10)
C22 C23 1.383(13)
C23 C24 1.364(12)
C24 C25 1.374(10)
C26 C31 1.392(10)
C26 C27 1.395(11)
C27 C28 1.351(11)
C28 C29 1.356(13)
C29 C30 1.404(13)
C30 C31 1.389(11)
C32 C37 1.379(10)
C32 C33 1.381(10)
C33 C34 1.367(11)
C34 C35 1.362(12)
C35 C36 1.349(11)
C36 C37 1.379(10)
Cl1 C38 1.681(17)
Cl2 C38 1.750(15)
C38 H38A 0.9900
C38 H38B 0.9900
